data_2218897
loop_
_publ_author_name
'Nawaz, H.'
'Akhter, Zareen'
'Bolte, Michael'
'Butt, M .S.'
'Siddiqi, Humaira M.'

_publ_section_title
;
 1,1,1,3,3,3-Hexafluoro-2,2-bis[4-(4-nitrophenoxy)phenyl]propane
;
_journal_coeditor_code BQ2089
_journal_issue 8
_journal_name_full 'Acta Crystallographica Section E'
_journal_page_first o1537
_journal_paper_doi 10.1107/S1600536808022101
_journal_volume 64
_journal_year 2008
_chemical_formula_iupac 'C27 H16 F6 N2 O6'
_chemical_formula_moiety 'C27 H16 F6 N2 O6'
_chemical_formula_sum 'C27 H16 F6 N2 O6'
_chemical_formula_weight 578.42
_chemical_name_systematic
;
1,1,1,3,3,3-Hexafluoro-2,2-bis[4-(4-nitrophenoxy)phenyl]propane
;
_space_group_IT_number 14
_symmetry_cell_setting monoclinic
_symmetry_space_group_name_Hall '-P 2ybc'
_symmetry_space_group_name_H-M 'P 1 21/c 1'
_atom_sites_solution_hydrogens geom
_atom_sites_solution_primary direct
_atom_sites_solution_secondary difmap
_audit_creation_method SHELXL-97
_cell_angle_alpha 90.00
_cell_angle_beta 98.248(8)
_cell_angle_gamma 90.00
_cell_formula_units_Z 4
_cell_length_a 25.523(3)
_cell_length_b 10.5530(12)
_cell_length_c 9.3869(8)
_cell_measurement_reflns_used 6504
_cell_measurement_temperature 173(2)
_cell_measurement_theta_max 25.6
_cell_measurement_theta_min 3.5
_cell_volume 2502.2(5)
_computing_cell_refinement 'X-AREA (Stoe & Cie, 2001)'
_computing_data_collection 'X-AREA (Stoe & Cie, 2001)'
_computing_data_reduction 'X-AREA (Stoe & Cie, 2001)'
_computing_molecular_graphics 'XP in SHELXTL-Plus (Sheldrick, 2008)'
_computing_publication_material 'SHELXL97 (Sheldrick, 2008)'
_computing_structure_refinement 'SHELXL97 (Sheldrick, 2008)'
_computing_structure_solution 'SHELXS97 (Sheldrick, 2008)'
_diffrn_ambient_temperature 173(2)
_diffrn_measured_fraction_theta_full 0.994
_diffrn_measured_fraction_theta_max 0.987
_diffrn_measurement_device_type 'Stoe IPDSII two-circle'
_diffrn_measurement_method \w
_diffrn_radiation_monochromator graphite
_diffrn_radiation_source 'fine-focus sealed tube'
_diffrn_radiation_type MoK\a
_diffrn_radiation_wavelength 0.71073
_diffrn_reflns_av_R_equivalents 0.0756
_diffrn_reflns_av_sigmaI/netI 0.0841
_diffrn_reflns_limit_h_max 31
_diffrn_reflns_limit_h_min -30
_diffrn_reflns_limit_k_max 12
_diffrn_reflns_limit_k_min -12
_diffrn_reflns_limit_l_max 9
_diffrn_reflns_limit_l_min -11
_diffrn_reflns_number 13020
_diffrn_reflns_theta_full 25.00
_diffrn_reflns_theta_max 25.62
_diffrn_reflns_theta_min 3.49
_diffrn_standards_number 0
_exptl_absorpt_coefficient_mu 0.138
_exptl_absorpt_correction_type none
_exptl_crystal_colour colourless
_exptl_crystal_density_diffrn 1.535
_exptl_crystal_density_method 'not measured'
_exptl_crystal_description rod
_exptl_crystal_F_000 1176
_exptl_crystal_size_max 0.23
_exptl_crystal_size_mid 0.10
_exptl_crystal_size_min 0.10
_refine_diff_density_max 0.202
_refine_diff_density_min -0.210
_refine_ls_extinction_coef 0.0055(6)
_refine_ls_extinction_expression Fc^*^=kFc[1+0.001xFc^2^\l^3^/sin(2\q)]^-1/4^
_refine_ls_extinction_method 'SHELXL97 (Sheldrick, 2008)'
_refine_ls_goodness_of_fit_ref 0.909
_refine_ls_hydrogen_treatment constr
_refine_ls_matrix_type full
_refine_ls_number_parameters 371
_refine_ls_number_reflns 4653
_refine_ls_number_restraints 0
_refine_ls_restrained_S_all 0.909
_refine_ls_R_factor_all 0.1017
_refine_ls_R_factor_gt 0.0444
_refine_ls_shift/su_max 0.000
_refine_ls_shift/su_mean 0.000
_refine_ls_structure_factor_coef Fsqd
_refine_ls_weighting_details 'calc w=1/[\s^2^(Fo^2^)+(0.0358P)^2^] where P=(Fo^2^+2Fc^2^)/3'
_refine_ls_weighting_scheme calc
_refine_ls_wR_factor_gt 0.0776
_refine_ls_wR_factor_ref 0.0918
_reflns_number_gt 2651
_reflns_number_total 4653
_reflns_threshold_expression I>2\s(I)
_cod_data_source_file bq2089.cif
_cod_data_source_block I
_cod_depositor_comments
;
The following automatic conversions were performed:
'_symmetry_cell_setting' value 'Monoclinic' changed to 'monoclinic'
according to '/home/saulius/struct/CIF-dictionaries/cif_core.dic'
dictionary named 'cif_core.dic' version 2.4.1 from 2010-06-29.

Automatic conversion script
Id: cif_fix_enum 1527 2010-12-29 10:47:43Z saulius 

The following automatic conversions were performed:

'_symmetry_cell_setting' value 'Monoclinic' changed to 'monoclinic'
according to /home/saulius/struct/CIF-dictionaries/cif_core.dic
dictionary named 'cif_core.dic' version 2.4.1 from 2010-06-29.

Automatic conversion script
Id: cif_fix_values 1715 2011-07-08 13:25:40Z adriana 
;
_cod_original_sg_symbol_H-M 'P 21/c'
_cod_database_code 2218897
_cod_database_fobs_code 2218897

loop_
_symmetry_equiv_pos_as_xyz
'x, y, z'
'-x, y+1/2, -z+1/2'
'-x, -y, -z'
'x, -y-1/2, z-1/2'

loop_
_atom_site_type_symbol
_atom_site_label
_atom_site_fract_x
_atom_site_fract_y
_atom_site_fract_z
_atom_site_U_iso_or_equiv
_atom_site_adp_type
_atom_site_calc_flag
_atom_site_refinement_flags
_atom_site_occupancy
F F1 0.22322(6) 0.68466(15) 0.12465(17) 0.0501(5) Uani d . 1
F F2 0.20394(6) 0.68591(13) 0.33963(17) 0.0410(4) Uani d . 1
F F3 0.28426(6) 0.71700(14) 0.30377(18) 0.0506(5) Uani d . 1
F F4 0.30099(6) 0.34542(16) 0.17262(18) 0.0535(5) Uani d . 1
F F5 0.25025(6) 0.46271(18) 0.02529(16) 0.0551(5) Uani d . 1
F F6 0.32280(6) 0.54001(17) 0.13798(17) 0.0552(5) Uani d . 1
O O1 0.36452(7) 0.43650(18) 0.8434(2) 0.0482(5) Uani d . 1
O O2 0.06515(6) 0.19665(15) 0.2107(2) 0.0379(5) Uani d . 1
N N1 0.50826(10) 0.7761(3) 1.1374(3) 0.0511(7) Uani d . 1
O O11 0.51204(11) 0.8833(2) 1.0897(3) 0.0842(9) Uani d . 1
O O12 0.53558(8) 0.7378(2) 1.2468(2) 0.0641(7) Uani d . 1
N N2 0.06342(9) -0.2973(2) 0.0006(2) 0.0366(5) Uani d . 1
O O21 0.09940(8) -0.33014(17) -0.0658(2) 0.0467(5) Uani d . 1
O O22 0.02828(8) -0.36920(18) 0.0283(2) 0.0544(6) Uani d . 1
C C1 0.25201(9) 0.5041(2) 0.2760(2) 0.0282(5) Uani d . 1
C C2 0.24075(10) 0.6489(2) 0.2604(3) 0.0352(6) Uani d . 1
C C3 0.28207(10) 0.4635(3) 0.1534(3) 0.0414(7) Uani d . 1
C C11 0.28502(9) 0.4859(2) 0.4265(3) 0.0264(5) Uani d . 1
C C12 0.25853(9) 0.4963(2) 0.5458(3) 0.0285(6) Uani d . 1
H H12 0.2216 0.5127 0.5325 0.034 Uiso calc R 1
C C13 0.28577(10) 0.4830(2) 0.6843(3) 0.0340(6) Uani d . 1
H H13 0.2676 0.4903 0.7655 0.041 Uiso calc R 1
C C14 0.33916(10) 0.4592(2) 0.7024(3) 0.0358(6) Uani d . 1
C C15 0.36642(10) 0.4496(3) 0.5880(3) 0.0449(7) Uani d . 1
H H15 0.4034 0.4337 0.6030 0.054 Uiso calc R 1
C C16 0.33941(9) 0.4632(3) 0.4487(3) 0.0383(7) Uani d . 1
H H16 0.3582 0.4570 0.3686 0.046 Uiso calc R 1
C C21 0.39889(9) 0.5259(2) 0.9095(3) 0.0328(6) Uani d . 1
C C22 0.40440(10) 0.6473(3) 0.8560(3) 0.0379(7) Uani d . 1
H H22 0.3842 0.6729 0.7678 0.045 Uiso calc R 1
C C23 0.43979(10) 0.7308(3) 0.9330(3) 0.0400(7) Uani d . 1
H H23 0.4439 0.8143 0.8986 0.048 Uiso calc R 1
C C24 0.46891(10) 0.6905(3) 1.0604(3) 0.0353(6) Uani d . 1
C C25 0.46318(10) 0.5707(3) 1.1147(3) 0.0355(6) Uani d . 1
H H25 0.4834 0.5455 1.2030 0.043 Uiso calc R 1
C C26 0.42775(9) 0.4881(3) 1.0393(3) 0.0343(6) Uani d . 1
H H26 0.4231 0.4056 1.0759 0.041 Uiso calc R 1
C C31 0.20057(9) 0.4246(2) 0.2604(2) 0.0253(5) Uani d . 1
C C32 0.15356(9) 0.4636(2) 0.1781(3) 0.0287(6) Uani d . 1
H H32 0.1520 0.5445 0.1332 0.034 Uiso calc R 1
C C33 0.10890(9) 0.3865(2) 0.1602(3) 0.0312(6) Uani d . 1
H H33 0.0770 0.4149 0.1049 0.037 Uiso calc R 1
C C34 0.11153(9) 0.2691(2) 0.2234(3) 0.0301(6) Uani d . 1
C C35 0.15786(9) 0.2261(2) 0.3063(3) 0.0320(6) Uani d . 1
H H35 0.1591 0.1449 0.3504 0.038 Uiso calc R 1
C C36 0.20206(9) 0.3040(2) 0.3230(3) 0.0309(6) Uani d . 1
H H36 0.2340 0.2750 0.3780 0.037 Uiso calc R 1
C C41 0.06640(9) 0.0749(2) 0.1551(3) 0.0282(6) Uani d . 1
C C42 0.02822(9) -0.0074(2) 0.1911(3) 0.0305(6) Uani d . 1
H H42 0.0035 0.0201 0.2513 0.037 Uiso calc R 1
C C43 0.02635(9) -0.1297(2) 0.1388(3) 0.0323(6) Uani d . 1
H H43 0.0005 -0.1878 0.1621 0.039 Uiso calc R 1
C C44 0.06299(9) -0.1656(2) 0.0517(3) 0.0288(6) Uani d . 1
C C45 0.10087(9) -0.0837(2) 0.0139(3) 0.0311(6) Uani d . 1
H H45 0.1255 -0.1112 -0.0464 0.037 Uiso calc R 1
C C46 0.10214(9) 0.0389(2) 0.0653(3) 0.0316(6) Uani d . 1
H H46 0.1273 0.0978 0.0393 0.038 Uiso calc R 1

loop_
_atom_site_aniso_label
_atom_site_aniso_U_11
_atom_site_aniso_U_22
_atom_site_aniso_U_33
_atom_site_aniso_U_12
_atom_site_aniso_U_13
_atom_site_aniso_U_23
F1 0.0590(10) 0.0512(10) 0.0374(10) -0.0124(8) -0.0025(8) 0.0207(8)
F2 0.0454(9) 0.0307(8) 0.0468(10) 0.0004(7) 0.0066(7) -0.0023(7)
F3 0.0459(9) 0.0431(9) 0.0595(11) -0.0219(8) -0.0034(8) 0.0081(8)
F4 0.0509(10) 0.0638(12) 0.0482(11) 0.0104(9) 0.0159(8) -0.0167(9)
F5 0.0504(9) 0.0941(13) 0.0215(8) -0.0100(9) 0.0076(7) -0.0080(9)
F6 0.0388(9) 0.0910(13) 0.0392(9) -0.0180(9) 0.0170(7) -0.0004(9)
O1 0.0504(11) 0.0580(13) 0.0309(11) -0.0141(10) -0.0124(9) 0.0125(9)
O2 0.0260(9) 0.0301(10) 0.0598(13) -0.0036(7) 0.0138(8) -0.0111(9)
N1 0.0596(16) 0.0552(17) 0.0381(16) -0.0014(13) 0.0055(13) -0.0132(13)
O11 0.128(2) 0.0599(16) 0.0584(17) -0.0334(15) -0.0091(15) -0.0057(14)
O12 0.0604(14) 0.0735(16) 0.0505(14) 0.0013(12) -0.0196(12) -0.0135(12)
N2 0.0397(13) 0.0312(13) 0.0348(13) -0.0035(11) -0.0083(11) 0.0009(10)
O21 0.0453(11) 0.0416(11) 0.0513(13) 0.0043(9) 0.0009(10) -0.0124(10)
O22 0.0651(13) 0.0338(11) 0.0642(15) -0.0196(10) 0.0084(11) 0.0007(10)
C1 0.0258(11) 0.0381(14) 0.0207(13) -0.0041(11) 0.0036(9) -0.0011(11)
C2 0.0346(14) 0.0388(16) 0.0317(16) -0.0140(12) 0.0027(12) 0.0071(13)
C3 0.0348(14) 0.065(2) 0.0256(15) -0.0094(14) 0.0080(12) -0.0032(14)
C11 0.0261(12) 0.0291(13) 0.0235(13) -0.0040(10) 0.0019(10) -0.0018(11)
C12 0.0246(12) 0.0343(14) 0.0264(14) -0.0007(11) 0.0030(10) -0.0018(12)
C13 0.0421(14) 0.0374(15) 0.0227(14) -0.0072(12) 0.0056(11) -0.0009(12)
C14 0.0368(14) 0.0404(16) 0.0272(15) -0.0054(12) -0.0058(12) 0.0057(12)
C15 0.0272(13) 0.067(2) 0.0388(17) 0.0009(13) -0.0022(13) 0.0059(15)
C16 0.0283(13) 0.0540(17) 0.0328(15) -0.0025(12) 0.0053(11) 0.0000(13)
C21 0.0257(12) 0.0460(16) 0.0258(14) 0.0010(12) 0.0008(10) 0.0019(13)
C22 0.0376(14) 0.0480(17) 0.0271(15) 0.0060(13) 0.0012(11) 0.0040(13)
C23 0.0468(16) 0.0416(16) 0.0324(16) 0.0035(13) 0.0087(13) 0.0034(13)
C24 0.0336(14) 0.0450(16) 0.0269(15) 0.0042(12) 0.0033(11) -0.0077(13)
C25 0.0328(14) 0.0489(17) 0.0239(14) 0.0120(12) 0.0012(11) 0.0002(13)
C26 0.0316(13) 0.0447(16) 0.0264(14) 0.0088(12) 0.0034(11) 0.0035(13)
C31 0.0277(13) 0.0294(13) 0.0195(13) -0.0023(10) 0.0058(10) -0.0029(11)
C32 0.0299(13) 0.0282(13) 0.0277(14) 0.0004(11) 0.0030(10) 0.0022(11)
C33 0.0246(12) 0.0334(15) 0.0347(15) 0.0044(11) 0.0011(11) -0.0033(12)
C34 0.0259(12) 0.0273(13) 0.0387(15) -0.0022(10) 0.0097(11) -0.0089(12)
C35 0.0339(13) 0.0236(13) 0.0382(16) -0.0018(11) 0.0043(11) 0.0004(12)
C36 0.0280(13) 0.0319(14) 0.0321(15) 0.0030(11) 0.0022(11) -0.0012(12)
C41 0.0246(12) 0.0278(14) 0.0312(15) 0.0012(10) 0.0003(11) -0.0016(11)
C42 0.0253(12) 0.0380(15) 0.0287(14) -0.0012(11) 0.0058(10) 0.0022(12)
C43 0.0286(13) 0.0361(15) 0.0312(15) -0.0083(11) 0.0012(11) 0.0084(12)
C44 0.0317(13) 0.0250(13) 0.0272(14) -0.0004(11) -0.0039(11) 0.0026(11)
C45 0.0279(13) 0.0343(15) 0.0318(15) 0.0000(11) 0.0070(11) -0.0008(12)
C46 0.0255(12) 0.0312(14) 0.0393(16) -0.0060(10) 0.0091(11) 0.0009(12)

loop_
_atom_type_symbol
_atom_type_description
_atom_type_scat_dispersion_real
_atom_type_scat_dispersion_imag
_atom_type_scat_source
C C 0.0033 0.0016 'International Tables Vol C Tables 4.2.6.8 and 6.1.1.4'
H H 0.0000 0.0000 'International Tables Vol C Tables 4.2.6.8 and 6.1.1.4'
F F 0.0171 0.0103 'International Tables Vol C Tables 4.2.6.8 and 6.1.1.4'
N N 0.0061 0.0033 'International Tables Vol C Tables 4.2.6.8 and 6.1.1.4'
O O 0.0106 0.0060 'International Tables Vol C Tables 4.2.6.8 and 6.1.1.4'

loop_
_geom_angle_atom_site_label_1
_geom_angle_atom_site_label_2
_geom_angle_atom_site_label_3
_geom_angle
C21 O1 C14 119.1(2)
C41 O2 C34 118.21(18)
O12 N1 O11 123.1(3)
O12 N1 C24 118.6(3)
O11 N1 C24 118.3(3)
O22 N2 O21 123.6(2)
O22 N2 C44 118.3(2)
O21 N2 C44 118.1(2)
C3 C1 C31 106.68(19)
C3 C1 C11 112.6(2)
C31 C1 C11 111.18(19)
C3 C1 C2 108.0(2)
C31 C1 C2 112.37(19)
C11 C1 C2 106.06(19)
F3 C2 F2 107.0(2)
F3 C2 F1 106.70(19)
F2 C2 F1 106.3(2)
F3 C2 C1 111.4(2)
F2 C2 C1 111.7(2)
F1 C2 C1 113.4(2)
F4 C3 F6 107.7(2)
F4 C3 F5 105.8(2)
F6 C3 F5 106.5(2)
F4 C3 C1 111.7(2)
F6 C3 C1 113.1(2)
F5 C3 C1 111.6(2)
C12 C11 C16 118.7(2)
C12 C11 C1 117.4(2)
C16 C11 C1 123.9(2)
C13 C12 C11 120.5(2)
C13 C12 H12 119.7
C11 C12 H12 119.7
C14 C13 C12 119.3(3)
C14 C13 H13 120.4
C12 C13 H13 120.4
C15 C14 C13 121.7(2)
C15 C14 O1 120.6(2)
C13 C14 O1 117.5(2)
C14 C15 C16 119.4(2)
C14 C15 H15 120.3
C16 C15 H15 120.3
C11 C16 C15 120.4(3)
C11 C16 H16 119.8
C15 C16 H16 119.8
O1 C21 C26 115.0(2)
O1 C21 C22 124.1(2)
C26 C21 C22 120.9(2)
C23 C22 C21 119.2(2)
C23 C22 H22 120.4
C21 C22 H22 120.4
C24 C23 C22 119.0(3)
C24 C23 H23 120.5
C22 C23 H23 120.5
C25 C24 C23 122.0(2)
C25 C24 N1 119.0(2)
C23 C24 N1 119.0(3)
C26 C25 C24 119.2(2)
C26 C25 H25 120.4
C24 C25 H25 120.4
C25 C26 C21 119.7(2)
C25 C26 H26 120.1
C21 C26 H26 120.1
C32 C31 C36 118.1(2)
C32 C31 C1 122.9(2)
C36 C31 C1 118.8(2)
C33 C32 C31 121.3(2)
C33 C32 H32 119.3
C31 C32 H32 119.3
C34 C33 C32 119.2(2)
C34 C33 H33 120.4
C32 C33 H33 120.4
C33 C34 C35 121.4(2)
C33 C34 O2 117.9(2)
C35 C34 O2 120.5(2)
C36 C35 C34 118.7(2)
C36 C35 H35 120.6
C34 C35 H35 120.6
C35 C36 C31 121.3(2)
C35 C36 H36 119.4
C31 C36 H36 119.4
C46 C41 C42 121.8(2)
C46 C41 O2 122.4(2)
C42 C41 O2 115.7(2)
C43 C42 C41 119.3(2)
C43 C42 H42 120.3
C41 C42 H42 120.3
C42 C43 C44 118.4(2)
C42 C43 H43 120.8
C44 C43 H43 120.8
C43 C44 C45 122.6(2)
C43 C44 N2 119.4(2)
C45 C44 N2 118.0(2)
C46 C45 C44 118.7(2)
C46 C45 H45 120.7
C44 C45 H45 120.7
C45 C46 C41 119.1(2)
C45 C46 H46 120.4
C41 C46 H46 120.4

loop_
_geom_bond_atom_site_label_1
_geom_bond_atom_site_label_2
_geom_bond_distance
F1 C2 1.342(3)
F2 C2 1.338(3)
F3 C2 1.336(3)
F4 C3 1.339(3)
F5 C3 1.351(3)
F6 C3 1.340(3)
O1 C21 1.374(3)
O1 C14 1.408(3)
O2 C41 1.389(3)
O2 C34 1.400(3)
N1 O12 1.224(3)
N1 O11 1.226(3)
N1 C24 1.463(3)
N2 O22 1.230(3)
N2 O21 1.231(3)
N2 C44 1.471(3)
C1 C3 1.533(4)
C1 C31 1.547(3)
C1 C11 1.550(3)
C1 C2 1.557(4)
C11 C12 1.393(3)
C11 C16 1.394(3)
C12 C13 1.391(3)
C12 H12 0.9500
C13 C14 1.372(4)
C13 H13 0.9500
C14 C15 1.365(4)
C15 C16 1.395(4)
C15 H15 0.9500
C16 H16 0.9500
C21 C26 1.388(3)
C21 C22 1.391(4)
C22 C23 1.388(4)
C22 H22 0.9500
C23 C24 1.381(4)
C23 H23 0.9500
C24 C25 1.379(4)
C25 C26 1.376(4)
C25 H25 0.9500
C26 H26 0.9500
C31 C32 1.393(3)
C31 C36 1.400(3)
C32 C33 1.391(3)
C32 H32 0.9500
C33 C34 1.371(3)
C33 H33 0.9500
C34 C35 1.395(3)
C35 C36 1.387(3)
C35 H35 0.9500
C36 H36 0.9500
C41 C46 1.381(3)
C41 C42 1.383(3)
C42 C43 1.380(3)
C42 H42 0.9500
C43 C44 1.380(4)
C43 H43 0.9500
C44 C45 1.381(3)
C45 C46 1.380(3)
C45 H45 0.9500
C46 H46 0.9500

loop_
_geom_hbond_atom_site_label_D
_geom_hbond_atom_site_label_H
_geom_hbond_atom_site_label_A
_geom_hbond_site_symmetry_A
_geom_hbond_distance_DH
_geom_hbond_distance_HA
_geom_hbond_distance_DA
_geom_hbond_angle_DHA
C46 H46 Cg1 4_566 0.95 3.043 3.710 128.5

loop_
_geom_torsion_atom_site_label_1
_geom_torsion_atom_site_label_2
_geom_torsion_atom_site_label_3
_geom_torsion_atom_site_label_4
_geom_torsion
C3 C1 C2 F3 -75.8(3)
C31 C1 C2 F3 166.8(2)
C11 C1 C2 F3 45.1(3)
C3 C1 C2 F2 164.62(19)
C31 C1 C2 F2 47.2(3)
C11 C1 C2 F2 -74.5(2)
C3 C1 C2 F1 44.6(3)
C31 C1 C2 F1 -72.8(3)
C11 C1 C2 F1 165.5(2)
C31 C1 C3 F4 -69.4(2)
C11 C1 C3 F4 52.8(3)
C2 C1 C3 F4 169.59(19)
C31 C1 C3 F6 168.9(2)
C11 C1 C3 F6 -68.9(3)
C2 C1 C3 F6 47.9(3)
C31 C1 C3 F5 48.8(3)
C11 C1 C3 F5 171.1(2)
C2 C1 C3 F5 -72.2(3)
C3 C1 C11 C12 -168.0(2)
C31 C1 C11 C12 -48.3(3)
C2 C1 C11 C12 74.1(3)
C3 C1 C11 C16 13.8(3)
C31 C1 C11 C16 133.5(2)
C2 C1 C11 C16 -104.1(3)
C16 C11 C12 C13 -0.7(4)
C1 C11 C12 C13 -179.0(2)
C11 C12 C13 C14 -0.1(4)
C12 C13 C14 C15 0.7(4)
C12 C13 C14 O1 -175.2(2)
C21 O1 C14 C15 74.2(3)
C21 O1 C14 C13 -109.9(3)
C13 C14 C15 C16 -0.6(4)
O1 C14 C15 C16 175.2(2)
C12 C11 C16 C15 0.9(4)
C1 C11 C16 C15 179.1(2)
C14 C15 C16 C11 -0.3(4)
C14 O1 C21 C26 -171.1(2)
C14 O1 C21 C22 10.6(4)
O1 C21 C22 C23 179.0(2)
C26 C21 C22 C23 0.8(4)
C21 C22 C23 C24 0.5(4)
C22 C23 C24 C25 -1.2(4)
C22 C23 C24 N1 176.7(2)
O12 N1 C24 C25 1.2(4)
O11 N1 C24 C25 -178.3(3)
O12 N1 C24 C23 -176.7(3)
O11 N1 C24 C23 3.7(4)
C23 C24 C25 C26 0.6(4)
N1 C24 C25 C26 -177.3(2)
C24 C25 C26 C21 0.8(4)
O1 C21 C26 C25 -179.8(2)
C22 C21 C26 C25 -1.5(4)
C3 C1 C31 C32 -89.6(3)
C11 C1 C31 C32 147.3(2)
C2 C1 C31 C32 28.6(3)
C3 C1 C31 C36 85.6(3)
C11 C1 C31 C36 -37.5(3)
C2 C1 C31 C36 -156.2(2)
C36 C31 C32 C33 1.2(4)
C1 C31 C32 C33 176.4(2)
C31 C32 C33 C34 -0.9(4)
C32 C33 C34 C35 0.6(4)
C32 C33 C34 O2 176.3(2)
C41 O2 C34 C33 125.7(2)
C41 O2 C34 C35 -58.6(3)
C33 C34 C35 C36 -0.7(4)
O2 C34 C35 C36 -176.2(2)
C34 C35 C36 C31 1.0(4)
C32 C31 C36 C35 -1.2(4)
C1 C31 C36 C35 -176.7(2)
C34 O2 C41 C46 -24.7(3)
C34 O2 C41 C42 157.6(2)
C46 C41 C42 C43 1.5(4)
O2 C41 C42 C43 179.2(2)
C41 C42 C43 C44 0.0(3)
C42 C43 C44 C45 -0.8(4)
C42 C43 C44 N2 177.0(2)
O22 N2 C44 C43 5.5(3)
O21 N2 C44 C43 -173.5(2)
O22 N2 C44 C45 -176.7(2)
O21 N2 C44 C45 4.4(3)
C43 C44 C45 C46 0.1(4)
N2 C44 C45 C46 -177.7(2)
C44 C45 C46 C41 1.4(3)
C42 C41 C46 C45 -2.2(4)
O2 C41 C46 C45 -179.8(2)

loop_
_cod_related_entry_id
_cod_related_entry_database
_cod_related_entry_code
1 ChemSpider 2017730
